data_4024241
loop_
_publ_author_name
'Chunli Li'
'Jianwu Shi'
'Li Xu'
'Yangguang Wang'
'Yanxiang Cheng'
'Hua Wang'

_publ_section_title
;
Syntheses and Crystal Structures of Fused Thiophenes: [7]Helicene and
Double Helicene, a D2-Symmetric Dimer of
3,3'-Bis(dithieno[2,3-b:3',2'-d]thiophene)
;
_journal_name_full 'Journal of Organic Chemistry'
_journal_page_first 408
_journal_page_last 411
_journal_paper_doi 10.1021/jo802080g
_journal_volume 74
_journal_year 2009
_chemical_formula_sum 'C22 H22 S6 Si2'
_chemical_formula_weight 534.94
_chemical_name_systematic
; 
 ? 
;
_space_group_IT_number 33
_symmetry_space_group_name_Hall 'P 2c -2n'
_symmetry_space_group_name_H-M 'P n a 21'
_atom_sites_solution_hydrogens geom
_atom_sites_solution_primary direct
_atom_sites_solution_secondary difmap
_audit_creation_method SHELXL-97
_cell_angle_alpha 90.00
_cell_angle_beta 90.00
_cell_angle_gamma 90.00
_cell_formula_units_Z 4
_cell_length_a 11.4964(16)
_cell_length_b 14.345(2)
_cell_length_c 15.846(2)
_cell_measurement_temperature 296(2)
_cell_volume 2613.3(7)
_computing_structure_refinement 'SHELXL-97 (Sheldrick, 1997)'
_computing_structure_solution 'SHELXS-97 (Sheldrick, 1990)'
_diffrn_ambient_temperature 296(2)
_diffrn_measured_fraction_theta_full 1.000
_diffrn_measured_fraction_theta_max 1.000
_diffrn_radiation_monochromator graphite
_diffrn_radiation_source 'fine-focus sealed tube'
_diffrn_radiation_type MoK\a
_diffrn_radiation_wavelength 0.71073
_diffrn_reflns_av_R_equivalents 0.0352
_diffrn_reflns_av_sigmaI/netI 0.0436
_diffrn_reflns_limit_h_max 14
_diffrn_reflns_limit_h_min -11
_diffrn_reflns_limit_k_max 17
_diffrn_reflns_limit_k_min -15
_diffrn_reflns_limit_l_max 19
_diffrn_reflns_limit_l_min -19
_diffrn_reflns_number 13842
_diffrn_reflns_theta_full 25.99
_diffrn_reflns_theta_max 25.99
_diffrn_reflns_theta_min 1.91
_exptl_absorpt_coefficient_mu 0.624
_exptl_crystal_density_diffrn 1.360
_exptl_crystal_density_method 'not measured'
_exptl_crystal_F_000 1112
_refine_diff_density_max 0.199
_refine_diff_density_min -0.205
_refine_diff_density_rms 0.039
_refine_ls_abs_structure_details 'Flack H D (1983), Acta Cryst. A39, 876-881'
_refine_ls_abs_structure_Flack 0.72(7)
_refine_ls_extinction_method none
_refine_ls_goodness_of_fit_ref 0.987
_refine_ls_hydrogen_treatment mixed
_refine_ls_matrix_type full
_refine_ls_number_parameters 279
_refine_ls_number_reflns 4954
_refine_ls_number_restraints 1
_refine_ls_restrained_S_all 0.987
_refine_ls_R_factor_all 0.0437
_refine_ls_R_factor_gt 0.0339
_refine_ls_shift/su_max 0.000
_refine_ls_shift/su_mean 0.000
_refine_ls_structure_factor_coef Fsqd
_refine_ls_weighting_details 'calc w=1/[\s^2^(Fo^2^)+(0.0415P)^2^+0.3342P] where P=(Fo^2^+2Fc^2^)/3'
_refine_ls_weighting_scheme calc
_refine_ls_wR_factor_gt 0.0785
_refine_ls_wR_factor_ref 0.0834
_reflns_number_gt 4264
_reflns_number_total 4954
_reflns_threshold_expression >2sigma(I)
_cod_data_source_file jo802080g_si_003.cif
_cod_data_source_block test_0m
_cod_database_code 4024241

loop_
_symmetry_equiv_pos_as_xyz
'x, y, z'
'-x, -y, z+1/2'
'x+1/2, -y+1/2, z'
'-x+1/2, y+1/2, z+1/2'

loop_
_atom_site_label
_atom_site_type_symbol
_atom_site_fract_x
_atom_site_fract_y
_atom_site_fract_z
_atom_site_U_iso_or_equiv
_atom_site_adp_type
_atom_site_occupancy
_atom_site_symmetry_multiplicity
_atom_site_calc_flag
_atom_site_refinement_flags
_atom_site_disorder_assembly
_atom_site_disorder_group
S1 S 0.56814(7) 0.17837(6) -0.00301(5) 0.0511(2) Uani 1 1 d . . .
Si1 Si 0.70382(8) 0.14931(6) -0.17161(6) 0.0516(2) Uani 1 1 d . . .
C1 C 0.5736(2) 0.13168(19) -0.10422(19) 0.0426(7) Uani 1 1 d . . .
S2 S 0.33015(8) 0.15094(6) 0.09329(6) 0.0566(2) Uani 1 1 d . . .
Si2 Si 0.65606(8) -0.17305(6) 0.03358(6) 0.0528(2) Uani 1 1 d . . .
C2 C 0.4703(2) 0.08939(19) -0.12432(18) 0.0397(6) Uani 1 1 d . . .
H2A H 0.4564 0.0609 -0.1761 0.048 Uiso 1 1 calc R . .
S3 S 0.08955(7) 0.05621(7) 0.05220(7) 0.0673(3) Uani 1 1 d . . .
C3 C 0.3868(2) 0.09331(18) -0.05882(17) 0.0353(6) Uani 1 1 d . . .
S4 S 0.16710(8) -0.10447(6) -0.32199(6) 0.0624(3) Uani 1 1 d . . .
C4 C 0.2691(2) 0.06138(18) -0.04460(19) 0.0398(7) Uani 1 1 d . . .
S5 S 0.39692(7) -0.21904(6) -0.29285(5) 0.0556(2) Uani 1 1 d . . .
C5 C 0.1845(2) 0.00798(19) -0.0904(2) 0.0454(7) Uani 1 1 d . . .
S6 S 0.58057(7) -0.23904(6) -0.14665(6) 0.0577(2) Uani 1 1 d . . .
C6 C 0.0838(3) 0.0018(2) -0.0445(3) 0.0600(9) Uani 1 1 d . . .
C7 C 0.2308(3) 0.0893(2) 0.0333(2) 0.0478(7) Uani 1 1 d . . .
C8 C 0.4280(3) 0.1408(2) 0.01059(19) 0.0438(7) Uani 1 1 d . . .
C9 C 0.1284(3) -0.0347(2) -0.2388(2) 0.0575(9) Uani 1 1 d . . .
C10 C 0.2028(2) -0.03865(18) -0.1712(2) 0.0428(7) Uani 1 1 d . . .
C11 C 0.2973(2) -0.10070(18) -0.18979(19) 0.0397(6) Uani 1 1 d . . .
C12 C 0.3971(2) -0.13645(18) -0.14477(18) 0.0372(6) Uani 1 1 d . . .
C13 C 0.4520(2) -0.12471(19) -0.06522(18) 0.0383(6) Uani 1 1 d . . .
H13A H 0.4220 -0.0869 -0.0228 0.046 Uiso 1 1 calc R . .
C14 C 0.5527(3) -0.1737(2) -0.05661(19) 0.0437(7) Uani 1 1 d . . .
C15 C 0.4573(3) -0.1986(2) -0.19430(19) 0.0446(7) Uani 1 1 d . . .
C16 C 0.2893(3) -0.1394(2) -0.2685(2) 0.0458(7) Uani 1 1 d . . .
C17 C 0.6852(5) 0.2637(3) -0.2243(3) 0.0953(17) Uani 1 1 d . . .
H17A H 0.6812 0.3120 -0.1824 0.143 Uiso 1 1 calc R . .
H17B H 0.6147 0.2633 -0.2567 0.143 Uiso 1 1 calc R . .
H17C H 0.7502 0.2751 -0.2610 0.143 Uiso 1 1 calc R . .
C18 C 0.8340(3) 0.1536(3) -0.1022(4) 0.0926(15) Uani 1 1 d . . .
H18A H 0.8437 0.0945 -0.0746 0.139 Uiso 1 1 calc R . .
H18B H 0.8240 0.2016 -0.0606 0.139 Uiso 1 1 calc R . .
H18C H 0.9017 0.1669 -0.1356 0.139 Uiso 1 1 calc R . .
C19 C 0.7119(4) 0.0506(3) -0.2469(3) 0.0807(13) Uani 1 1 d . . .
H19A H 0.7217 -0.0066 -0.2163 0.121 Uiso 1 1 calc R . .
H19B H 0.7768 0.0595 -0.2842 0.121 Uiso 1 1 calc R . .
H19C H 0.6414 0.0478 -0.2793 0.121 Uiso 1 1 calc R . .
C20 C 0.6776(5) -0.2945(3) 0.0676(3) 0.112(2) Uani 1 1 d . . .
H20A H 0.6051 -0.3196 0.0874 0.168 Uiso 1 1 calc R . .
H20B H 0.7339 -0.2964 0.1123 0.168 Uiso 1 1 calc R . .
H20C H 0.7050 -0.3310 0.0208 0.168 Uiso 1 1 calc R . .
C21 C 0.7973(4) -0.1270(4) -0.0030(4) 0.1140(18) Uani 1 1 d . . .
H21A H 0.7880 -0.0635 -0.0207 0.171 Uiso 1 1 calc R . .
H21B H 0.8247 -0.1638 -0.0496 0.171 Uiso 1 1 calc R . .
H21C H 0.8527 -0.1299 0.0423 0.171 Uiso 1 1 calc R . .
C22 C 0.5971(4) -0.0963(4) 0.1157(3) 0.0850(13) Uani 1 1 d . . .
H22A H 0.5240 -0.1206 0.1352 0.127 Uiso 1 1 calc R . .
H22B H 0.5856 -0.0350 0.0929 0.127 Uiso 1 1 calc R . .
H22C H 0.6507 -0.0932 0.1621 0.127 Uiso 1 1 calc R . .
H6 H 0.016(3) -0.036(2) -0.053(2) 0.061(10) Uiso 1 1 d . . .
H9 H 0.061(3) 0.000(2) -0.238(2) 0.062(10) Uiso 1 1 d . . .

loop_
_atom_site_aniso_label
_atom_site_aniso_U_11
_atom_site_aniso_U_22
_atom_site_aniso_U_33
_atom_site_aniso_U_23
_atom_site_aniso_U_13
_atom_site_aniso_U_12
S1 0.0481(4) 0.0603(5) 0.0449(4) -0.0101(4) 0.0029(4) -0.0143(4)
Si1 0.0477(5) 0.0483(5) 0.0588(6) -0.0055(4) 0.0153(4) -0.0107(4)
C1 0.0427(17) 0.0439(15) 0.0412(16) -0.0020(13) 0.0016(13) -0.0086(13)
S2 0.0585(5) 0.0598(5) 0.0516(5) -0.0111(4) 0.0171(4) -0.0030(4)
Si2 0.0525(5) 0.0489(5) 0.0569(5) -0.0017(4) -0.0207(4) 0.0072(4)
C2 0.0380(16) 0.0406(15) 0.0405(16) 0.0000(12) 0.0007(12) -0.0041(12)
S3 0.0420(5) 0.0660(5) 0.0939(7) 0.0012(5) 0.0267(5) 0.0053(4)
C3 0.0333(14) 0.0321(13) 0.0405(15) 0.0022(11) 0.0013(11) 0.0002(11)
S4 0.0568(6) 0.0671(5) 0.0633(6) 0.0056(4) -0.0296(4) -0.0005(4)
C4 0.0320(15) 0.0333(13) 0.0542(18) 0.0043(13) 0.0037(13) 0.0042(12)
S5 0.0588(5) 0.0670(5) 0.0410(4) -0.0080(4) -0.0099(4) 0.0078(4)
C5 0.0254(14) 0.0377(14) 0.073(2) 0.0100(15) -0.0013(13) 0.0040(12)
S6 0.0517(5) 0.0692(5) 0.0523(5) -0.0117(4) -0.0102(4) 0.0254(4)
C6 0.0351(18) 0.0503(19) 0.095(3) 0.0035(18) 0.0057(17) 0.0018(16)
C7 0.0384(16) 0.0443(15) 0.0609(19) 0.0015(16) 0.0110(15) 0.0045(13)
C8 0.0425(17) 0.0444(15) 0.0446(18) -0.0052(13) 0.0041(13) -0.0025(13)
C9 0.0383(19) 0.0524(19) 0.082(3) 0.0087(17) -0.0184(17) 0.0032(15)
C10 0.0325(14) 0.0368(14) 0.0591(19) 0.0080(14) -0.0107(13) -0.0026(12)
C11 0.0336(15) 0.0366(14) 0.0490(17) 0.0063(13) -0.0073(12) -0.0060(11)
C12 0.0357(15) 0.0372(14) 0.0387(15) 0.0044(12) -0.0048(12) -0.0004(11)
C13 0.0399(15) 0.0342(14) 0.0407(16) 0.0013(11) -0.0036(12) 0.0043(12)
C14 0.0421(17) 0.0438(15) 0.0452(17) 0.0002(12) -0.0071(13) 0.0063(13)
C15 0.0401(17) 0.0506(16) 0.0429(17) -0.0017(14) -0.0069(13) 0.0051(14)
C16 0.0441(18) 0.0460(16) 0.0471(19) 0.0073(13) -0.0129(14) -0.0016(13)
C17 0.138(5) 0.061(2) 0.087(3) 0.009(2) 0.041(3) -0.010(3)
C18 0.043(2) 0.100(3) 0.135(4) -0.013(3) -0.001(2) -0.011(2)
C19 0.092(3) 0.065(2) 0.085(3) -0.022(2) 0.035(2) -0.009(2)
C20 0.165(5) 0.067(3) 0.104(4) 0.002(2) -0.070(4) 0.019(3)
C21 0.060(3) 0.156(5) 0.126(4) -0.022(4) -0.019(3) -0.012(3)
C22 0.090(3) 0.104(3) 0.062(3) -0.020(2) -0.021(2) 0.019(3)

loop_
_atom_type_symbol
_atom_type_description
_atom_type_scat_dispersion_real
_atom_type_scat_dispersion_imag
_atom_type_scat_source
C C 0.0033 0.0016 'International Tables Vol C Tables 4.2.6.8 and 6.1.1.4'
H H 0.0000 0.0000 'International Tables Vol C Tables 4.2.6.8 and 6.1.1.4'
Si Si 0.0817 0.0704 'International Tables Vol C Tables 4.2.6.8 and 6.1.1.4'
S S 0.1246 0.1234 'International Tables Vol C Tables 4.2.6.8 and 6.1.1.4'

loop_
_geom_angle_atom_site_label_1
_geom_angle_atom_site_label_2
_geom_angle_atom_site_label_3
_geom_angle
_geom_angle_site_symmetry_1
_geom_angle_site_symmetry_3
_geom_angle_publ_flag
C8 S1 C1 91.65(14) . . ?
C17 Si1 C1 106.66(18) . . ?
C17 Si1 C19 113.1(2) . . ?
C1 Si1 C19 107.85(16) . . ?
C17 Si1 C18 109.3(2) . . ?
C1 Si1 C18 108.3(2) . . ?
C19 Si1 C18 111.5(2) . . ?
C2 C1 S1 110.7(2) . . ?
C2 C1 Si1 128.7(2) . . ?
S1 C1 Si1 120.48(16) . . ?
C7 S2 C8 88.28(15) . . ?
C22 Si2 C21 109.5(2) . . ?
C22 Si2 C20 114.2(3) . . ?
C21 Si2 C20 108.2(3) . . ?
C22 Si2 C14 108.20(16) . . ?
C21 Si2 C14 108.8(2) . . ?
C20 Si2 C14 107.82(18) . . ?
C1 C2 C3 113.6(3) . . ?
C1 C2 H2A 123.2 . . ?
C3 C2 H2A 123.2 . . ?
C7 S3 C6 90.35(17) . . ?
C8 C3 C2 111.8(2) . . ?
C8 C3 C4 110.7(2) . . ?
C2 C3 C4 137.4(3) . . ?
C16 S4 C9 90.20(16) . . ?
C7 C4 C5 113.2(3) . . ?
C7 C4 C3 110.4(3) . . ?
C5 C4 C3 136.4(3) . . ?
C16 S5 C15 88.47(14) . . ?
C6 C5 C4 109.8(3) . . ?
C6 C5 C10 123.9(3) . . ?
C4 C5 C10 126.2(3) . . ?
C15 S6 C14 91.53(14) . . ?
C5 C6 S3 114.3(3) . . ?
C5 C6 H6 130(2) . . ?
S3 C6 H6 115(2) . . ?
C4 C7 S3 112.3(2) . . ?
C4 C7 S2 115.6(2) . . ?
S3 C7 S2 132.1(2) . . ?
C3 C8 S1 112.3(2) . . ?
C3 C8 S2 115.0(2) . . ?
S1 C8 S2 132.77(18) . . ?
C10 C9 S4 114.5(3) . . ?
C10 C9 H9 123(2) . . ?
S4 C9 H9 123(2) . . ?
C9 C10 C11 109.7(3) . . ?
C9 C10 C5 125.2(3) . . ?
C11 C10 C5 125.0(3) . . ?
C16 C11 C10 112.9(3) . . ?
C16 C11 C12 111.0(3) . . ?
C10 C11 C12 136.0(3) . . ?
C15 C12 C13 111.1(2) . . ?
C15 C12 C11 110.4(3) . . ?
C13 C12 C11 138.5(3) . . ?
C14 C13 C12 114.0(3) . . ?
C14 C13 H13A 123.0 . . ?
C12 C13 H13A 123.0 . . ?
C13 C14 S6 110.7(2) . . ?
C13 C14 Si2 128.2(2) . . ?
S6 C14 Si2 121.10(17) . . ?
C12 C15 S6 112.7(2) . . ?
C12 C15 S5 115.0(2) . . ?
S6 C15 S5 132.28(19) . . ?
C11 C16 S4 112.7(2) . . ?
C11 C16 S5 115.1(2) . . ?
S4 C16 S5 132.01(19) . . ?
Si1 C17 H17A 109.5 . . ?
Si1 C17 H17B 109.5 . . ?
H17A C17 H17B 109.5 . . ?
Si1 C17 H17C 109.5 . . ?
H17A C17 H17C 109.5 . . ?
H17B C17 H17C 109.5 . . ?
Si1 C18 H18A 109.5 . . ?
Si1 C18 H18B 109.5 . . ?
H18A C18 H18B 109.5 . . ?
Si1 C18 H18C 109.5 . . ?
H18A C18 H18C 109.5 . . ?
H18B C18 H18C 109.5 . . ?
Si1 C19 H19A 109.5 . . ?
Si1 C19 H19B 109.5 . . ?
H19A C19 H19B 109.5 . . ?
Si1 C19 H19C 109.5 . . ?
H19A C19 H19C 109.5 . . ?
H19B C19 H19C 109.5 . . ?
Si2 C20 H20A 109.5 . . ?
Si2 C20 H20B 109.5 . . ?
H20A C20 H20B 109.5 . . ?
Si2 C20 H20C 109.5 . . ?
H20A C20 H20C 109.5 . . ?
H20B C20 H20C 109.5 . . ?
Si2 C21 H21A 109.5 . . ?
Si2 C21 H21B 109.5 . . ?
H21A C21 H21B 109.5 . . ?
Si2 C21 H21C 109.5 . . ?
H21A C21 H21C 109.5 . . ?
H21B C21 H21C 109.5 . . ?
Si2 C22 H22A 109.5 . . ?
Si2 C22 H22B 109.5 . . ?
H22A C22 H22B 109.5 . . ?
Si2 C22 H22C 109.5 . . ?
H22A C22 H22C 109.5 . . ?
H22B C22 H22C 109.5 . . ?

loop_
_geom_bond_atom_site_label_1
_geom_bond_atom_site_label_2
_geom_bond_distance
_geom_bond_site_symmetry_2
_geom_bond_publ_flag
S1 C8 1.713(3) . ?
S1 C1 1.739(3) . ?
Si1 C17 1.854(4) . ?
Si1 C1 1.856(3) . ?
Si1 C19 1.854(4) . ?
Si1 C18 1.858(5) . ?
C1 C2 1.371(4) . ?
S2 C7 1.729(3) . ?
S2 C8 1.733(3) . ?
Si2 C22 1.835(4) . ?
Si2 C21 1.846(5) . ?
Si2 C20 1.841(4) . ?
Si2 C14 1.859(3) . ?
C2 C3 1.415(4) . ?
C2 H2A 0.9300 . ?
S3 C7 1.718(3) . ?
S3 C6 1.721(4) . ?
C3 C8 1.378(4) . ?
C3 C4 1.446(4) . ?
S4 C16 1.716(3) . ?
S4 C9 1.714(4) . ?
C4 C7 1.370(4) . ?
C4 C5 1.435(4) . ?
S5 C16 1.727(3) . ?
S5 C15 1.734(3) . ?
C5 C6 1.369(4) . ?
C5 C10 1.460(5) . ?
S6 C15 1.708(3) . ?
S6 C14 1.737(3) . ?
C6 H6 0.96(4) . ?
C9 C10 1.373(4) . ?
C9 H9 0.93(3) . ?
C10 C11 1.435(4) . ?
C11 C16 1.368(4) . ?
C11 C12 1.445(4) . ?
C12 C15 1.374(4) . ?
C12 C13 1.420(4) . ?
C13 C14 1.361(4) . ?
C13 H13A 0.9300 . ?
C17 H17A 0.9600 . ?
C17 H17B 0.9600 . ?
C17 H17C 0.9600 . ?
C18 H18A 0.9600 . ?
C18 H18B 0.9600 . ?
C18 H18C 0.9600 . ?
C19 H19A 0.9600 . ?
C19 H19B 0.9600 . ?
C19 H19C 0.9600 . ?
C20 H20A 0.9600 . ?
C20 H20B 0.9600 . ?
C20 H20C 0.9600 . ?
C21 H21A 0.9600 . ?
C21 H21B 0.9600 . ?
C21 H21C 0.9600 . ?
C22 H22A 0.9600 . ?
C22 H22B 0.9600 . ?
C22 H22C 0.9600 . ?

loop_
_cod_related_entry_id
_cod_related_entry_database
_cod_related_entry_code
1 ChemSpider 30658865
